data_1551862
loop_
_publ_author_name
'Bolla, Geetha'
'Nangia, Ashwini'

_publ_section_title
;
 Supramolecular synthon hierarchy in sulfonamide cocrystals with
 <i>syn</i>-amides and <i>N</i>-oxides
;
_journal_issue 4
_journal_name_full IUCrJ
_journal_page_first
;
;
_journal_paper_doi 10.1107/S2052252519005037
_journal_volume 6
_journal_year 2019
_chemical_formula_moiety 'C7 H8 Cl N3 O4 S2, C5 H5 N O'
_chemical_formula_sum 'C12 H13 Cl N4 O5 S2'
_chemical_formula_weight 392.83
_chemical_melting_point 407
_chemical_name_common HCTHPFORMII
_space_group_crystal_system orthorhombic
_space_group_IT_number 33
_space_group_name_Hall 'P 2c -2n'
_space_group_name_H-M_alt 'P n a 21'
_symmetry_space_group_name_Hall 'P 2c -2n'
_symmetry_space_group_name_H-M 'P n a 21'
_atom_sites_solution_hydrogens mixed
_atom_sites_solution_primary direct
_audit_creation_date 2017-06-24
_audit_creation_method
;
Olex2 1.2
(compiled 2017.03.28 svn.r3405 for OlexSys, GUI svn.r5337)
;
_cell_angle_alpha 90
_cell_angle_beta 90
_cell_angle_gamma 90
_cell_formula_units_Z 4
_cell_length_a 29.442(4)
_cell_length_b 7.3421(9)
_cell_length_c 7.0867(7)
_cell_measurement_reflns_used 972
_cell_measurement_temperature 298(2)
_cell_measurement_theta_max 25.8290
_cell_measurement_theta_min 2.8600
_cell_volume 1531.9(3)
_computing_cell_refinement
;
CrysAlisPro, Agilent Technologies,
Version 1.171.36.28 (release 01-02-2013 CrysAlis171 .NET)
(compiled Feb  1 2013,16:14:44)
;
_computing_data_collection
;
CrysAlisPro, Agilent Technologies,
Version 1.171.36.28 (release 01-02-2013 CrysAlis171 .NET)
(compiled Feb  1 2013,16:14:44)
;
_computing_data_reduction
;
CrysAlisPro, Agilent Technologies,
Version 1.171.36.28 (release 01-02-2013 CrysAlis171 .NET)
(compiled Feb  1 2013,16:14:44)
;
_computing_molecular_graphics 'Olex2 (Dolomanov et al., 2009)'
_computing_publication_material 'Olex2 (Dolomanov et al., 2009)'
_computing_structure_refinement 'ShelXL (Sheldrick, 2015)'
_computing_structure_solution 'SIR2004 (Burla et al., 2007)'
_diffrn_ambient_temperature 298(2)
_diffrn_detector_area_resol_mean 16.3291
_diffrn_measured_fraction_theta_full 0.999
_diffrn_measured_fraction_theta_max 0.999
_diffrn_measurement_details
;
#__ type_ start__ end____ width___ exp.time_
  1 omega   35.00   73.00   1.0000   70.0000
omega____ theta____ kappa____ phi______ frames
    -       18.7785  179.0000    0.0000 38

#__ type_ start__ end____ width___ exp.time_
  2 omega  -25.00   18.00   1.0000   70.0000
omega____ theta____ kappa____ phi______ frames
    -       18.7785  -99.0000 -150.0000 43

#__ type_ start__ end____ width___ exp.time_
  3 omega  -10.00   51.00   1.0000   70.0000
omega____ theta____ kappa____ phi______ frames
    -       18.7785  -99.0000   60.0000 61
;
_diffrn_measurement_device_type 'Xcalibur, Eos, Gemini'
_diffrn_measurement_method '\w scans'
_diffrn_orient_matrix_UB_11 0.0205454000
_diffrn_orient_matrix_UB_12 0.0002490000
_diffrn_orient_matrix_UB_13 -0.0522428000
_diffrn_orient_matrix_UB_21 0.0093907000
_diffrn_orient_matrix_UB_22 -0.0646732000
_diffrn_orient_matrix_UB_23 0.0632478000
_diffrn_orient_matrix_UB_31 -0.0083746000
_diffrn_orient_matrix_UB_32 -0.0718224000
_diffrn_orient_matrix_UB_33 -0.0572619000
_diffrn_radiation_monochromator graphite
_diffrn_radiation_type MoK\a
_diffrn_radiation_wavelength 0.71073
_diffrn_reflns_av_R_equivalents 0.0555
_diffrn_reflns_av_unetI/netI 0.1204
_diffrn_reflns_Laue_measured_fraction_full 0.999
_diffrn_reflns_Laue_measured_fraction_max 0.999
_diffrn_reflns_limit_h_max 29
_diffrn_reflns_limit_h_min -36
_diffrn_reflns_limit_k_max 5
_diffrn_reflns_limit_k_min -9
_diffrn_reflns_limit_l_max 6
_diffrn_reflns_limit_l_min -8
_diffrn_reflns_number 3787
_diffrn_reflns_point_group_measured_fraction_full 0.788
_diffrn_reflns_point_group_measured_fraction_max 0.779
_diffrn_reflns_theta_full 25.242
_diffrn_reflns_theta_max 26.371
_diffrn_reflns_theta_min 2.767
_diffrn_source 'Enhance (Mo) X-ray Source'
_exptl_absorpt_coefficient_mu 0.556
_exptl_absorpt_correction_T_max 1.00000
_exptl_absorpt_correction_T_min 0.62814
_exptl_absorpt_correction_type multi-scan
_exptl_absorpt_process_details
;
CrysAlisPro, Agilent Technologies,
Version 1.171.36.28 (release 01-02-2013 CrysAlis171 .NET)
(compiled Feb  1 2013,16:14:44)
Empirical absorption correction using spherical harmonics,
 implemented in SCALE3 ABSPACK scaling algorithm.
;
_exptl_crystal_colour COLORLES
_exptl_crystal_density_diffrn 1.703
_exptl_crystal_description PLATE
_exptl_crystal_F_000 808
_exptl_crystal_size_max 0.19
_exptl_crystal_size_mid 0.19
_exptl_crystal_size_min 0.15
_refine_diff_density_max 0.415
_refine_diff_density_min -0.341
_refine_diff_density_rms 0.087
_refine_ls_abs_structure_details
;
 Flack x determined using 284 quotients [(I+)-(I-)]/[(I+)+(I-)]
 (Parsons, Flack and Wagner, Acta Cryst. B69 (2013) 249-259).
;
_refine_ls_abs_structure_Flack 0.15(16)
_refine_ls_extinction_method none
_refine_ls_goodness_of_fit_ref 1.090
_refine_ls_hydrogen_treatment mixed
_refine_ls_matrix_type full
_refine_ls_number_parameters 230
_refine_ls_number_reflns 2439
_refine_ls_number_restraints 2
_refine_ls_restrained_S_all 1.089
_refine_ls_R_factor_all 0.1302
_refine_ls_R_factor_gt 0.0805
_refine_ls_shift/su_max 0.000
_refine_ls_shift/su_mean 0.000
_refine_ls_structure_factor_coef Fsqd
_refine_ls_weighting_details 'w=1/[\s^2^(Fo^2^)+(0.0292P)^2^+0.8705P] where P=(Fo^2^+2Fc^2^)/3'
_refine_ls_weighting_scheme calc
_refine_ls_wR_factor_gt 0.1161
_refine_ls_wR_factor_ref 0.1278
_reflns_Friedel_coverage 0.439
_reflns_Friedel_fraction_full 0.536
_reflns_Friedel_fraction_max 0.520
_reflns_number_gt 1499
_reflns_number_total 2439
_reflns_threshold_expression 'I > 2\s(I)'
_cod_data_source_file lq5020.cif
_cod_data_source_block HCTHPFORMII
_cod_database_code 1551862
_publcif_datablock.id {2815d072-ab9a-401b-a018-5ea5da7bbc02}

_shelx_shelxl_version_number 2016/6
_chemical_oxdiff_formula 'C H N O S CL'
_chemical_oxdiff_usercomment GEETHA
_shelx_space_group_comment
;
The symmetry employed for this shelxl refinement is uniquely defined
by the following loop, which should always be used as a source of
symmetry information in preference to the above space-group names.
They are only intended as comments.
;
_reflns_odcompleteness_completeness 99.79
_reflns_odcompleteness_iscentric 1
_reflns_odcompleteness_theta 26.32
_olex2_refinement_description
;
1. Fixed Uiso
 At 1.2 times of:
  All C(H) groups, All C(H,H) groups, All N(H) groups, All N(H,H) groups
2. Restrained distances
 N4-H4A
 0.85 with sigma of 0.02
3.a Secondary CH2 refined with riding coordinates:
 C7(H7A,H7B)
3.b Aromatic/amide H refined with riding coordinates:
 C1(H1), C4(H4), N1(H1A), C9(H9), C12(H12), C10(H10), C11(H11)
;
_olex2_submission_special_instructions 'No special instructions were received'

loop_
_space_group_symop_operation_xyz
'x, y, z'
'-x, -y, z+1/2'
'-x+1/2, y+1/2, z+1/2'
'x+1/2, -y+1/2, z'

loop_
_atom_site_label
_atom_site_type_symbol
_atom_site_fract_x
_atom_site_fract_y
_atom_site_fract_z
_atom_site_U_iso_or_equiv
_atom_site_adp_type
_atom_site_occupancy
_atom_site_site_symmetry_order
_atom_site_calc_flag
_atom_site_refinement_flags_posn
S2 S 0.77132(9) 0.6948(4) 0.6662(4) 0.0294(6) Uani 1 1 d .
S1 S 0.94206(9) 0.7031(4) 0.9351(4) 0.0344(7) Uani 1 1 d .
Cl1 Cl 0.81182(10) 0.8265(4) 0.2615(4) 0.0509(8) Uani 1 1 d .
C1 C 0.8589(3) 0.7092(12) 0.7702(15) 0.028(2) Uani 1 1 d .
H1 H 0.847749 0.674684 0.887538 0.033 Uiso 1 1 calc R
C4 C 0.8922(4) 0.8055(14) 0.4233(16) 0.037(3) Uani 1 1 d .
H4 H 0.902895 0.838507 0.304650 0.044 Uiso 1 1 calc R
N1 N 0.9677(3) 0.7917(12) 0.5392(12) 0.039(2) Uani 1 1 d .
H1A H 0.977058 0.811686 0.426097 0.047 Uiso 1 1 calc R
O3 O 0.7688(2) 0.6339(9) 0.8559(9) 0.0374(19) Uani 1 1 d .
C5 C 0.9225(3) 0.7783(13) 0.5673(15) 0.032(3) Uani 1 1 d .
O1 O 0.9501(2) 0.8764(10) 1.0210(10) 0.043(2) Uani 1 1 d .
O4 O 0.7543(2) 0.5826(10) 0.5183(10) 0.0391(17) Uani 1 1 d .
C2 C 0.8296(4) 0.7357(12) 0.6236(14) 0.027(3) Uani 1 1 d .
C3 C 0.8464(4) 0.7849(14) 0.4511(15) 0.032(2) Uani 1 1 d .
C7 C 1.0008(4) 0.7752(15) 0.6822(17) 0.042(3) Uani 1 1 d .
H7A H 1.005281 0.893174 0.741036 0.051 Uiso 1 1 calc R
H7B H 1.029395 0.738739 0.625748 0.051 Uiso 1 1 calc R
C6 C 0.9048(3) 0.7329(12) 0.7461(15) 0.027(2) Uani 1 1 d .
O2 O 0.9281(2) 0.5574(9) 1.0528(9) 0.0388(19) Uani 1 1 d .
N2 N 0.9882(3) 0.6430(12) 0.8270(13) 0.041(3) Uani 1 1 d .
H2 H 0.988(4) 0.538(14) 0.798(14) 0.050 Uiso 1 1 d R
N3 N 0.7438(3) 0.8795(11) 0.6559(13) 0.035(2) Uani 1 1 d .
H3A H 0.745(4) 0.948(12) 0.739(16) 0.042 Uiso 1 1 d R
H3B H 0.742(3) 0.953(13) 0.548(12) 0.042 Uiso 1 1 d R
O5 O 0.9651(2) 0.2714(10) 0.7558(12) 0.052(2) Uani 1 1 d .
C8 C 0.9253(4) 0.2609(13) 0.6994(16) 0.040(3) Uani 1 1 d .
N4 N 0.9150(5) 0.3136(16) 0.5196(17) 0.065(3) Uani 1 1 d D
C9 C 0.8895(4) 0.1947(15) 0.8020(17) 0.047(3) Uani 1 1 d .
H9 H 0.895199 0.147796 0.921571 0.056 Uiso 1 1 calc R
C12 C 0.8720(6) 0.308(2) 0.454(3) 0.088(6) Uani 1 1 d .
H12 H 0.866545 0.345914 0.331158 0.106 Uiso 1 1 calc R
C10 C 0.8465(5) 0.1946(18) 0.737(3) 0.075(5) Uani 1 1 d .
H10 H 0.822697 0.156650 0.814377 0.090 Uiso 1 1 calc R
C11 C 0.8383(6) 0.252(2) 0.554(3) 0.102(9) Uani 1 1 d .
H11 H 0.809033 0.250337 0.504209 0.122 Uiso 1 1 calc R
H4A H 0.931(8) 0.38(3) 0.45(4) 0.33(17) Uiso 1 1 d D

loop_
_atom_site_aniso_label
_atom_site_aniso_U_11
_atom_site_aniso_U_22
_atom_site_aniso_U_33
_atom_site_aniso_U_23
_atom_site_aniso_U_13
_atom_site_aniso_U_12
S2 0.0307(14) 0.0302(13) 0.0274(14) 0.0023(14) 0.0010(14) 0.0007(13)
S1 0.0315(14) 0.0377(15) 0.0340(15) -0.0034(16) 0.0013(15) 0.0027(15)
Cl1 0.0522(18) 0.071(2) 0.0298(13) 0.0093(17) -0.0025(17) 0.0092(18)
C1 0.031(5) 0.028(5) 0.023(5) -0.006(5) 0.013(6) -0.001(5)
C4 0.054(7) 0.036(6) 0.022(5) 0.002(6) 0.006(6) 0.002(6)
N1 0.033(5) 0.049(6) 0.037(5) 0.006(5) 0.009(5) 0.000(5)
O3 0.034(4) 0.048(4) 0.030(4) 0.006(3) 0.000(4) -0.007(4)
C5 0.030(6) 0.025(6) 0.043(8) 0.003(5) 0.012(6) 0.007(5)
O1 0.037(4) 0.044(4) 0.047(5) -0.014(4) -0.008(4) 0.001(4)
O4 0.037(4) 0.042(4) 0.038(4) -0.012(3) -0.003(4) -0.005(4)
C2 0.035(6) 0.023(6) 0.022(6) -0.007(4) 0.006(5) 0.001(5)
C3 0.045(6) 0.030(5) 0.021(5) -0.004(5) 0.005(6) 0.009(6)
C7 0.028(5) 0.054(7) 0.045(7) 0.001(7) 0.007(7) -0.002(6)
C6 0.024(5) 0.030(6) 0.028(5) -0.004(5) 0.002(5) 0.000(4)
O2 0.034(4) 0.046(4) 0.037(4) 0.012(4) 0.006(4) 0.008(4)
N2 0.036(5) 0.037(6) 0.051(6) -0.005(5) 0.009(5) 0.000(5)
N3 0.034(5) 0.039(5) 0.031(5) 0.000(4) 0.006(6) 0.006(4)
O5 0.030(4) 0.061(5) 0.065(5) -0.009(5) -0.012(5) -0.001(4)
C8 0.050(7) 0.025(6) 0.046(8) 0.001(5) 0.000(7) -0.004(5)
N4 0.091(10) 0.048(6) 0.056(7) -0.004(6) -0.022(7) -0.004(7)
C9 0.049(7) 0.038(7) 0.055(9) -0.002(6) -0.004(7) -0.011(7)
C12 0.114(15) 0.058(10) 0.092(13) -0.014(10) -0.069(14) 0.022(12)
C10 0.044(8) 0.049(8) 0.131(14) -0.039(10) 0.013(11) -0.017(8)
C11 0.053(10) 0.050(11) 0.20(3) -0.039(13) -0.080(15) 0.011(9)

loop_
_atom_type_symbol
_atom_type_description
_atom_type_scat_dispersion_real
_atom_type_scat_dispersion_imag
_atom_type_scat_source
C C 0.0033 0.0016 'International Tables Vol C Tables 4.2.6.8 and 6.1.1.4'
H H 0.0000 0.0000 'International Tables Vol C Tables 4.2.6.8 and 6.1.1.4'
N N 0.0061 0.0033 'International Tables Vol C Tables 4.2.6.8 and 6.1.1.4'
O O 0.0106 0.0060 'International Tables Vol C Tables 4.2.6.8 and 6.1.1.4'
S S 0.1246 0.1234 'International Tables Vol C Tables 4.2.6.8 and 6.1.1.4'
Cl Cl 0.1484 0.1585 'International Tables Vol C Tables 4.2.6.8 and 6.1.1.4'

loop_
_geom_angle_atom_site_label_1
_geom_angle_atom_site_label_2
_geom_angle_atom_site_label_3
_geom_angle
O3 S2 O4 119.8(4)
O3 S2 C2 105.4(5)
O3 S2 N3 106.7(5)
O4 S2 C2 108.3(5)
O4 S2 N3 106.4(5)
N3 S2 C2 110.1(5)
O1 S1 C6 108.6(4)
O1 S1 N2 107.7(5)
O2 S1 O1 117.9(4)
O2 S1 C6 111.3(4)
O2 S1 N2 108.4(5)
N2 S1 C6 101.4(5)
C2 C1 H1 119.7
C2 C1 C6 120.7(10)
C6 C1 H1 119.7
C5 C4 H4 119.4
C5 C4 C3 121.2(10)
C3 C4 H4 119.4
C5 N1 H1A 117.7
C5 N1 C7 124.6(9)
C7 N1 H1A 117.7
C4 C5 C6 117.5(9)
N1 C5 C4 121.5(10)
N1 C5 C6 121.0(10)
C1 C2 S2 117.4(7)
C1 C2 C3 119.2(10)
C3 C2 S2 123.3(8)
C4 C3 Cl1 116.9(9)
C2 C3 Cl1 122.2(8)
C2 C3 C4 120.9(11)
N1 C7 H7A 109.0
N1 C7 H7B 109.0
N1 C7 N2 112.8(9)
H7A C7 H7B 107.8
N2 C7 H7A 109.0
N2 C7 H7B 109.0
C1 C6 S1 120.5(9)
C1 C6 C5 120.4(10)
C5 C6 S1 119.1(7)
S1 N2 H2 112(8)
C7 N2 S1 111.3(7)
C7 N2 H2 118(8)
S2 N3 H3A 120(8)
S2 N3 H3B 124(6)
H3A N3 H3B 104(9)
O5 C8 N4 119.5(12)
O5 C8 C9 125.3(11)
N4 C8 C9 115.2(12)
C8 N4 H4A 126(10)
C12 N4 C8 121.3(15)
C12 N4 H4A 110(10)
C8 C9 H9 118.5
C10 C9 C8 122.9(13)
C10 C9 H9 118.5
N4 C12 H12 118.4
C11 C12 N4 123.1(18)
C11 C12 H12 118.4
C9 C10 H10 120.6
C9 C10 C11 118.8(16)
C11 C10 H10 120.6
C12 C11 C10 118.5(15)
C12 C11 H11 120.8
C10 C11 H11 120.8

loop_
_geom_bond_atom_site_label_1
_geom_bond_atom_site_label_2
_geom_bond_distance
S2 O3 1.419(6)
S2 O4 1.424(7)
S2 C2 1.768(11)
S2 N3 1.582(8)
S1 O1 1.430(7)
S1 C6 1.745(10)
S1 O2 1.418(7)
S1 N2 1.622(10)
Cl1 C3 1.713(11)
C1 H1 0.9300
C1 C2 1.365(13)
C1 C6 1.372(12)
C4 H4 0.9300
C4 C5 1.370(14)
C4 C3 1.372(14)
N1 H1A 0.8600
N1 C5 1.349(12)
N1 C7 1.410(13)
C5 C6 1.410(13)
C2 C3 1.367(14)
C7 H7A 0.9700
C7 H7B 0.9700
C7 N2 1.460(13)
N2 H2 0.80(10)
N3 H3A 0.77(10)
N3 H3B 0.94(9)
O5 C8 1.242(12)
C8 N4 1.366(15)
C8 C9 1.368(15)
N4 C12 1.347(19)
N4 H4A 0.85(3)
C9 H9 0.9300
C9 C10 1.348(17)
C12 H12 0.9300
C12 C11 1.29(2)
C10 H10 0.9300
C10 C11 1.39(2)
C11 H11 0.9300
